data_2019145
loop_
_publ_author_name
'Mao, Wen-Zhao'
'Chen, Jing'

_publ_section_title
;
 A one-dimensional coordination polymer of
 5-(pyridin-2-yl)-3,3'-bi(4<i>H</i>-1,2,4-triazole) with Cd(NO~3~)~2~
;
_journal_issue 9
_journal_name_full 'Acta Crystallographica Section C'
_journal_page_first 1006
_journal_page_last 1009
_journal_paper_doi 10.1107/S0108270113019999
_journal_volume 69
_journal_year 2013
_chemical_formula_iupac '[Cd (C9 H6 N7) (N O3) (C H4 O)]'
_chemical_formula_moiety 'C10 H10 Cd N8 O4'
_chemical_formula_sum 'C10 H10 Cd N8 O4'
_chemical_formula_weight 418.66
_chemical_name_systematic
<i>catena</i>-poly[[(methanol-\k<i>O</i>)(nitrato-\k<i>O</i>)cadmium(II)]-\m-3-(pyridin-2-yl)-5-(1<i>H</i>-1,2,4-triazol-5-yl)-4<i>H</i>-1,2,4-triazol-4-ido]
_space_group_IT_number 14
_symmetry_cell_setting monoclinic
_symmetry_space_group_name_Hall '-P 2ybc'
_symmetry_space_group_name_H-M 'P 1 21/c 1'
_atom_sites_solution_hydrogens geom
_atom_sites_solution_primary direct
_atom_sites_solution_secondary difmap
_audit_creation_method SHELXL-97
_cell_angle_alpha 90.00
_cell_angle_beta 118.899(8)
_cell_angle_gamma 90.00
_cell_formula_units_Z 4
_cell_length_a 8.0272(13)
_cell_length_b 17.482(3)
_cell_length_c 11.4236(13)
_cell_measurement_reflns_used 2997
_cell_measurement_temperature 296(2)
_cell_measurement_theta_max 30.29
_cell_measurement_theta_min 2.86
_cell_volume 1403.5(4)
_computing_cell_refinement 'SMART (Bruker, 2001)'
_computing_data_collection 'SMART (Bruker, 2001)'
_computing_data_reduction 'SAINT (Bruker, 2001)'
_computing_molecular_graphics 'SHELXTL (Bruker, 2001)'
_computing_publication_material 'SHELXTL (Bruker, 2001)'
_computing_structure_refinement 'SHELXL97 (Sheldrick, 2008)'
_computing_structure_solution 'SHELXS97 (Sheldrick, 2008)'
_diffrn_ambient_temperature 296(2)
_diffrn_measured_fraction_theta_full 0.999
_diffrn_measured_fraction_theta_max 0.999
_diffrn_measurement_device_type 'Bruker SMART CCD area-detector'
_diffrn_measurement_method 'phi and omega scans'
_diffrn_radiation_monochromator graphite
_diffrn_radiation_source 'fine-focus sealed tube'
_diffrn_radiation_type MoK\a
_diffrn_radiation_wavelength 0.71073
_diffrn_reflns_av_R_equivalents 0.0217
_diffrn_reflns_av_sigmaI/netI 0.0244
_diffrn_reflns_limit_h_max 8
_diffrn_reflns_limit_h_min -9
_diffrn_reflns_limit_k_max 20
_diffrn_reflns_limit_k_min -16
_diffrn_reflns_limit_l_max 13
_diffrn_reflns_limit_l_min -12
_diffrn_reflns_number 7110
_diffrn_reflns_theta_full 25.03
_diffrn_reflns_theta_max 25.03
_diffrn_reflns_theta_min 2.33
_exptl_absorpt_coefficient_mu 1.593
_exptl_absorpt_correction_T_max 0.7412
_exptl_absorpt_correction_T_min 0.6640
_exptl_absorpt_correction_type multi-scan
_exptl_absorpt_process_details '(SADABS; Bruker, 2001)'
_exptl_crystal_colour colourless
_exptl_crystal_density_diffrn 1.981
_exptl_crystal_density_method 'not measured'
_exptl_crystal_description block
_exptl_crystal_F_000 824
_exptl_crystal_size_max 0.28
_exptl_crystal_size_mid 0.22
_exptl_crystal_size_min 0.20
_refine_diff_density_max 0.432
_refine_diff_density_min -0.383
_refine_ls_extinction_method none
_refine_ls_goodness_of_fit_ref 1.059
_refine_ls_hydrogen_treatment constr
_refine_ls_matrix_type full
_refine_ls_number_parameters 209
_refine_ls_number_reflns 2483
_refine_ls_number_restraints 0
_refine_ls_restrained_S_all 1.059
_refine_ls_R_factor_all 0.0299
_refine_ls_R_factor_gt 0.0238
_refine_ls_shift/su_max 0.001
_refine_ls_shift/su_mean 0.000
_refine_ls_structure_factor_coef Fsqd
_refine_ls_weighting_details 'calc w=1/[\s^2^(Fo^2^)+(0.0266P)^2^+0.9282P] where P=(Fo^2^+2Fc^2^)/3'
_refine_ls_weighting_scheme calc
_refine_ls_wR_factor_gt 0.0568
_refine_ls_wR_factor_ref 0.0598
_reflns_number_gt 2142
_reflns_number_total 2483
_reflns_threshold_expression I>2sigma(I)
_cod_data_source_file wq3042.cif
_cod_data_source_block I
_cod_original_sg_symbol_H-M 'P 21/c'
_cod_database_code 2019145
_cod_database_fobs_code 2019145

loop_
_symmetry_equiv_pos_as_xyz
'x, y, z'
'-x, y+1/2, -z+1/2'
'-x, -y, -z'
'x, -y-1/2, z-1/2'

loop_
_atom_site_type_symbol
_atom_site_label
_atom_site_fract_x
_atom_site_fract_y
_atom_site_fract_z
_atom_site_U_iso_or_equiv
_atom_site_adp_type
_atom_site_calc_flag
_atom_site_refinement_flags
_atom_site_occupancy
_atom_site_symmetry_multiplicity
Cd Cd1 0.74109(3) 0.844581(12) 0.15250(2) 0.03064(9) Uani d . 1 1
O O1 0.4121(3) 0.87064(14) 0.0350(3) 0.0516(6) Uani d . 1 1
O O2 0.3887(4) 0.74947(16) 0.0502(3) 0.0726(9) Uani d . 1 1
O O3 0.1487(4) 0.81372(19) -0.0924(3) 0.0769(9) Uani d . 1 1
O O4 1.0743(3) 0.83118(15) 0.2819(2) 0.0512(6) Uani d . 1 1
H H4A 1.0874 0.7879 0.3192 0.077 Uiso d R 1 1
N N1 0.7561(4) 0.95130(14) 0.2769(2) 0.0320(6) Uani d . 1 1
N N2 0.7475(3) 0.79871(14) 0.3438(2) 0.0277(5) Uani d . 1 1
N N3 0.7483(4) 0.83071(14) 0.5339(3) 0.0362(6) Uani d . 1 1
N N4 0.7474(4) 0.75356(14) 0.5249(2) 0.0351(6) Uani d . 1 1
N N5 0.7548(4) 0.60146(14) 0.4648(2) 0.0339(6) Uani d . 1 1
N N6 0.7508(4) 0.54615(15) 0.2860(3) 0.0459(7) Uani d . 1 1
N N7 0.7455(4) 0.62351(14) 0.2743(2) 0.0348(6) Uani d . 1 1
H H7 0.7408 0.6480 0.2075 0.042 Uiso d R 1 1
N N8 0.3149(4) 0.81078(19) -0.0033(3) 0.0456(7) Uani d . 1 1
C C1 0.7604(5) 1.02383(19) 0.2438(3) 0.0449(9) Uani d . 1 1
H H1 0.7679 1.0342 0.1666 0.054 Uiso calc R 1 1
C C2 0.7544(5) 1.0841(2) 0.3183(3) 0.0501(9) Uani d . 1 1
H H2 0.7570 1.1342 0.2919 0.060 Uiso calc R 1 1
C C3 0.7444(6) 1.0693(2) 0.4318(3) 0.0518(10) Uani d . 1 1
H H3 0.7388 1.1095 0.4832 0.062 Uiso calc R 1 1
C C4 0.7427(5) 0.99541(19) 0.4701(3) 0.0432(8) Uani d . 1 1
H H4 0.7378 0.9847 0.5482 0.052 Uiso calc R 1 1
C C5 0.7482(4) 0.93692(17) 0.3907(3) 0.0292(7) Uani d . 1 1
C C6 0.7484(4) 0.85576(16) 0.4242(3) 0.0285(7) Uani d . 1 1
C C7 0.7481(4) 0.73607(16) 0.4120(3) 0.0285(7) Uani d . 1 1
C C8 0.7483(4) 0.65588(16) 0.3800(3) 0.0278(6) Uani d . 1 1
C C9 0.7553(5) 0.53624(19) 0.4020(3) 0.0429(8) Uani d . 1 1
H H9 0.7586 0.4881 0.4376 0.051 Uiso calc R 1 1
C C10 1.2111(6) 0.8400(3) 0.2421(5) 0.0775(14) Uani d . 1 1
H H10A 1.2094 0.7963 0.1907 0.116 Uiso calc R 1 1
H H10B 1.3343 0.8445 0.3196 0.116 Uiso calc R 1 1
H H10C 1.1845 0.8853 0.1885 0.116 Uiso calc R 1 1

loop_
_atom_site_aniso_label
_atom_site_aniso_U_11
_atom_site_aniso_U_22
_atom_site_aniso_U_33
_atom_site_aniso_U_12
_atom_site_aniso_U_13
_atom_site_aniso_U_23
Cd1 0.04547(16) 0.03077(14) 0.02199(13) 0.00298(10) 0.02128(11) -0.00006(9)
O1 0.0472(15) 0.0414(14) 0.0593(16) -0.0043(12) 0.0203(13) -0.0028(12)
O2 0.080(2) 0.0429(17) 0.090(2) 0.0007(15) 0.0374(18) -0.0025(16)
O3 0.0449(17) 0.093(2) 0.070(2) -0.0092(16) 0.0097(15) -0.0044(18)
O4 0.0472(14) 0.0631(17) 0.0447(14) 0.0067(12) 0.0233(12) 0.0073(12)
N1 0.0467(16) 0.0281(14) 0.0252(13) 0.0005(11) 0.0205(12) 0.0011(11)
N2 0.0378(14) 0.0272(14) 0.0228(12) 0.0001(11) 0.0184(11) 0.0015(11)
N3 0.0610(18) 0.0266(14) 0.0300(14) -0.0002(12) 0.0292(13) -0.0025(11)
N4 0.0592(18) 0.0295(14) 0.0262(13) -0.0013(12) 0.0283(13) 0.0005(11)
N5 0.0538(17) 0.0283(14) 0.0278(13) -0.0007(12) 0.0263(12) 0.0022(11)
N6 0.079(2) 0.0300(16) 0.0423(16) -0.0014(14) 0.0403(16) -0.0024(13)
N7 0.0588(18) 0.0285(14) 0.0274(13) -0.0023(12) 0.0290(13) -0.0003(11)
N8 0.0454(18) 0.052(2) 0.0426(17) -0.0038(16) 0.0240(15) -0.0059(15)
C1 0.067(2) 0.037(2) 0.0348(18) -0.0007(17) 0.0275(17) 0.0051(15)
C2 0.077(3) 0.0255(18) 0.046(2) -0.0005(17) 0.0279(19) 0.0020(16)
C3 0.082(3) 0.0310(19) 0.044(2) 0.0032(18) 0.032(2) -0.0080(16)
C4 0.068(2) 0.0375(19) 0.0314(17) 0.0028(17) 0.0302(17) -0.0008(15)
C5 0.0354(17) 0.0294(16) 0.0237(14) -0.0007(13) 0.0151(13) -0.0032(13)
C6 0.0362(17) 0.0283(16) 0.0227(15) -0.0001(12) 0.0156(13) -0.0015(12)
C7 0.0367(17) 0.0311(17) 0.0225(14) 0.0017(13) 0.0181(13) 0.0021(13)
C8 0.0381(17) 0.0302(16) 0.0212(14) -0.0018(13) 0.0191(13) -0.0004(12)
C9 0.073(2) 0.0255(17) 0.0420(19) -0.0011(16) 0.0368(18) 0.0019(15)
C10 0.064(3) 0.104(4) 0.080(3) 0.002(3) 0.047(3) 0.014(3)

loop_
_atom_type_symbol
_atom_type_description
_atom_type_scat_dispersion_real
_atom_type_scat_dispersion_imag
_atom_type_scat_source
C C 0.0033 0.0016 'International Tables Vol C Tables 4.2.6.8 and 6.1.1.4'
H H 0.0000 0.0000 'International Tables Vol C Tables 4.2.6.8 and 6.1.1.4'
N N 0.0061 0.0033 'International Tables Vol C Tables 4.2.6.8 and 6.1.1.4'
O O 0.0106 0.0060 'International Tables Vol C Tables 4.2.6.8 and 6.1.1.4'
Cd Cd -0.8075 1.2024 'International Tables Vol C Tables 4.2.6.8 and 6.1.1.4'

loop_
_geom_angle_atom_site_label_1
_geom_angle_atom_site_label_2
_geom_angle_atom_site_label_3
_geom_angle_site_symmetry_1
_geom_angle_site_symmetry_3
_geom_angle
N4 Cd1 N2 4_575 . 110.43(8)
N4 Cd1 N1 4_575 . 174.02(9)
N2 Cd1 N1 . . 74.17(8)
N4 Cd1 O1 4_575 . 98.46(9)
N2 Cd1 O1 . . 96.46(9)
N1 Cd1 O1 . . 84.57(9)
N4 Cd1 O4 4_575 . 87.54(9)
N2 Cd1 O4 . . 82.67(8)
N1 Cd1 O4 . . 89.33(9)
O1 Cd1 O4 . . 173.84(8)
N4 Cd1 N5 4_575 4_575 72.38(8)
N2 Cd1 N5 . 4_575 175.54(8)
N1 Cd1 N5 . 4_575 102.79(8)
O1 Cd1 N5 . 4_575 86.42(9)
O4 Cd1 N5 . 4_575 94.10(9)
N8 O1 Cd1 . . 112.0(2)
C10 O4 Cd1 . . 128.4(2)
C10 O4 H4A . . 109.7
Cd1 O4 H4A . . 103.3
C1 N1 C5 . . 118.0(3)
C1 N1 Cd1 . . 126.6(2)
C5 N1 Cd1 . . 115.28(18)
C7 N2 C6 . . 102.2(2)
C7 N2 Cd1 . . 145.69(19)
C6 N2 Cd1 . . 112.15(18)
C6 N3 N4 . . 105.0(2)
C7 N4 N3 . . 107.5(2)
C7 N4 Cd1 . 4_576 117.5(2)
N3 N4 Cd1 . 4_576 134.95(19)
C8 N5 C9 . . 103.0(2)
C8 N5 Cd1 . 4_576 111.41(19)
C9 N5 Cd1 . 4_576 145.4(2)
C9 N6 N7 . . 102.4(3)
C8 N7 N6 . . 110.5(2)
C8 N7 H7 . . 124.8
N6 N7 H7 . . 124.8
O3 N8 O2 . . 121.1(3)
O3 N8 O1 . . 120.0(3)
O2 N8 O1 . . 119.0(3)
N1 C1 C2 . . 122.9(3)
N1 C1 H1 . . 118.5
C2 C1 H1 . . 118.6
C3 C2 C1 . . 118.8(3)
C3 C2 H2 . . 120.6
C1 C2 H2 . . 120.6
C2 C3 C4 . . 119.9(3)
C2 C3 H3 . . 120.0
C4 C3 H3 . . 120.0
C3 C4 C5 . . 118.7(3)
C3 C4 H4 . . 120.7
C5 C4 H4 . . 120.7
N1 C5 C4 . . 121.6(3)
N1 C5 C6 . . 115.7(2)
C4 C5 C6 . . 122.7(3)
N3 C6 N2 . . 113.3(2)
N3 C6 C5 . . 124.3(3)
N2 C6 C5 . . 122.4(2)
N4 C7 N2 . . 112.0(3)
N4 C7 C8 . . 118.0(3)
N2 C7 C8 . . 130.0(3)
N7 C8 N5 . . 109.5(3)
N7 C8 C7 . . 129.9(3)
N5 C8 C7 . . 120.6(3)
N6 C9 N5 . . 114.7(3)
N6 C9 H9 . . 122.6
N5 C9 H9 . . 122.6
O4 C10 H10A . . 109.5
O4 C10 H10B . . 109.5
H10A C10 H10B . . 109.5
O4 C10 H10C . . 109.5
H10A C10 H10C . . 109.5
H10B C10 H10C . . 109.5

loop_
_geom_bond_atom_site_label_1
_geom_bond_atom_site_label_2
_geom_bond_site_symmetry_2
_geom_bond_distance
Cd1 N4 4_575 2.268(2)
Cd1 N2 . 2.305(2)
Cd1 N1 . 2.313(2)
Cd1 O1 . 2.357(2)
Cd1 O4 . 2.361(2)
Cd1 N5 4_575 2.393(2)
O1 N8 . 1.251(4)
O2 N8 . 1.234(4)
O3 N8 . 1.227(4)
O4 C10 . 1.385(5)
O4 H4A . 0.8502
N1 C1 . 1.329(4)
N1 C5 . 1.355(4)
N2 C7 . 1.343(4)
N2 C6 . 1.353(4)
N3 C6 . 1.329(4)
N3 N4 . 1.352(3)
N4 C7 . 1.328(3)
N4 Cd1 4_576 2.268(2)
N5 C8 . 1.341(4)
N5 C9 . 1.348(4)
N5 Cd1 4_576 2.393(2)
N6 C9 . 1.319(4)
N6 N7 . 1.358(4)
N7 C8 . 1.324(4)
N7 H7 . 0.8599
C1 C2 . 1.370(5)
C1 H1 . 0.9300
C2 C3 . 1.361(5)
C2 H2 . 0.9300
C3 C4 . 1.367(5)
C3 H3 . 0.9300
C4 C5 . 1.382(4)
C4 H4 . 0.9300
C5 C6 . 1.469(4)
C7 C8 . 1.449(4)
C9 H9 . 0.9300
C10 H10A . 0.9600
C10 H10B . 0.9600
C10 H10C . 0.9600

loop_
_geom_hbond_atom_site_label_D
_geom_hbond_atom_site_label_H
_geom_hbond_atom_site_label_A
_geom_hbond_site_symmetry_A
_geom_hbond_distance_DH
_geom_hbond_distance_HA
_geom_hbond_distance_DA
_geom_hbond_angle_DHA
O4 H4A O3 4_676 0.85 1.98 2.830(4) 173.1
N7 H7 N3 4_575 0.86 2.05 2.870(4) 160.2

loop_
_geom_torsion_atom_site_label_1
_geom_torsion_atom_site_label_2
_geom_torsion_atom_site_label_3
_geom_torsion_atom_site_label_4
_geom_torsion_site_symmetry_1
_geom_torsion_site_symmetry_4
_geom_torsion
N4 Cd1 O1 N8 4_575 . 39.3(2)
N2 Cd1 O1 N8 . . -72.5(2)
N1 Cd1 O1 N8 . . -145.9(2)
N5 Cd1 O1 N8 4_575 . 110.9(2)
N4 Cd1 O4 C10 4_575 . 62.0(3)
N2 Cd1 O4 C10 . . 173.0(3)
N1 Cd1 O4 C10 . . -112.9(3)
N5 Cd1 O4 C10 4_575 . -10.1(3)
N2 Cd1 N1 C1 . . 179.9(3)
O1 Cd1 N1 C1 . . -81.8(3)
O4 Cd1 N1 C1 . . 97.3(3)
N5 Cd1 N1 C1 4_575 . 3.3(3)
N2 Cd1 N1 C5 . . -4.3(2)
O1 Cd1 N1 C5 . . 94.0(2)
O4 Cd1 N1 C5 . . -86.8(2)
N5 Cd1 N1 C5 4_575 . 179.1(2)
N4 Cd1 N2 C7 4_575 . -2.9(4)
N1 Cd1 N2 C7 . . -178.9(4)
O1 Cd1 N2 C7 . . 98.7(4)
O4 Cd1 N2 C7 . . -87.5(4)
N4 Cd1 N2 C6 4_575 . 178.54(19)
N1 Cd1 N2 C6 . . 2.55(19)
O1 Cd1 N2 C6 . . -79.9(2)
O4 Cd1 N2 C6 . . 93.9(2)
C6 N3 N4 C7 . . 0.4(3)
C6 N3 N4 Cd1 . 4_576 -178.7(2)
C9 N6 N7 C8 . . 0.5(4)
Cd1 O1 N8 O3 . . -161.8(3)
Cd1 O1 N8 O2 . . 18.6(4)
C5 N1 C1 C2 . . -1.0(5)
Cd1 N1 C1 C2 . . 174.7(3)
N1 C1 C2 C3 . . 0.3(6)
C1 C2 C3 C4 . . 0.7(6)
C2 C3 C4 C5 . . -1.0(6)
C1 N1 C5 C4 . . 0.7(5)
Cd1 N1 C5 C4 . . -175.5(2)
C1 N1 C5 C6 . . -178.6(3)
Cd1 N1 C5 C6 . . 5.2(3)
C3 C4 C5 N1 . . 0.3(5)
C3 C4 C5 C6 . . 179.5(3)
N4 N3 C6 N2 . . 0.0(4)
N4 N3 C6 C5 . . 179.6(3)
C7 N2 C6 N3 . . -0.4(3)
Cd1 N2 C6 N3 . . 178.8(2)
C7 N2 C6 C5 . . 180.0(3)
Cd1 N2 C6 C5 . . -0.8(3)
N1 C5 C6 N3 . . 177.4(3)
C4 C5 C6 N3 . . -1.8(5)
N1 C5 C6 N2 . . -3.0(4)
C4 C5 C6 N2 . . 177.7(3)
N3 N4 C7 N2 . . -0.7(4)
Cd1 N4 C7 N2 4_576 . 178.56(18)
N3 N4 C7 C8 . . 179.7(3)
Cd1 N4 C7 C8 4_576 . -1.1(4)
C6 N2 C7 N4 . . 0.7(3)
Cd1 N2 C7 N4 . . -178.0(2)
C6 N2 C7 C8 . . -179.8(3)
Cd1 N2 C7 C8 . . 1.6(6)
N6 N7 C8 N5 . . -0.3(4)
N6 N7 C8 C7 . . 178.8(3)
C9 N5 C8 N7 . . 0.0(4)
Cd1 N5 C8 N7 4_576 . -176.5(2)
C9 N5 C8 C7 . . -179.2(3)
Cd1 N5 C8 C7 4_576 . 4.3(4)
N4 C7 C8 N7 . . 178.6(3)
N2 C7 C8 N7 . . -1.0(6)
N4 C7 C8 N5 . . -2.4(4)
N2 C7 C8 N5 . . 178.0(3)
N7 N6 C9 N5 . . -0.5(4)
C8 N5 C9 N6 . . 0.4(4)
Cd1 N5 C9 N6 4_576 . 174.6(3)
